data_4337798
loop_
_publ_author_name
'Xi, Xiaobing'
'Liu, Yan'
'Cui, Yong'

_publ_section_title
;
 Homochiral silver-based coordination polymers exhibiting
 temperature-dependent photoluminescence behavior.
;
_journal_issue 5
_journal_name_full 'Inorganic chemistry'
_journal_page_first 2352
_journal_page_last 2354
_journal_paper_doi 10.1021/ic4027865
_journal_volume 53
_journal_year 2014
_chemical_formula_sum 'C116 H112 Ag2 B2 F8 N8 O16'
_chemical_formula_weight 2263.50
_chemical_name_systematic
; 
 ? 
;
_space_group_IT_number 5
_symmetry_cell_setting monoclinic
_symmetry_space_group_name_Hall 'C 2y'
_symmetry_space_group_name_H-M 'C 1 2 1'
_atom_sites_solution_hydrogens geom
_atom_sites_solution_primary direct
_atom_sites_solution_secondary difmap
_audit_creation_method SHELXL-97
_cell_angle_alpha 90.00
_cell_angle_beta 109.8150(10)
_cell_angle_gamma 90.00
_cell_formula_units_Z 4
_cell_length_a 31.6945(7)
_cell_length_b 18.9206(5)
_cell_length_c 23.8228(5)
_cell_measurement_temperature 123(2)
_cell_volume 13440.2(5)
_computing_structure_refinement 'SHELXL-97 (Sheldrick, 1997)'
_computing_structure_solution 'SHELXS-97 (Sheldrick, 1990)'
_diffrn_ambient_temperature 123(2)
_diffrn_measured_fraction_theta_full 0.950
_diffrn_measured_fraction_theta_max 0.950
_diffrn_radiation_monochromator graphite
_diffrn_radiation_source 'fine-focus sealed tube'
_diffrn_radiation_type CuK\a
_diffrn_radiation_wavelength 1.54178
_diffrn_reflns_av_R_equivalents 0.0355
_diffrn_reflns_av_sigmaI/netI 0.0710
_diffrn_reflns_limit_h_max 32
_diffrn_reflns_limit_h_min -32
_diffrn_reflns_limit_k_max 19
_diffrn_reflns_limit_k_min -17
_diffrn_reflns_limit_l_max 24
_diffrn_reflns_limit_l_min -24
_diffrn_reflns_number 16824
_diffrn_reflns_theta_full 52.50
_diffrn_reflns_theta_max 52.50
_diffrn_reflns_theta_min 5.03
_exptl_absorpt_coefficient_mu 2.893
_exptl_crystal_density_diffrn 1.119
_exptl_crystal_density_method 'not measured'
_exptl_crystal_F_000 4672
_refine_diff_density_max 0.759
_refine_diff_density_min -1.413
_refine_diff_density_rms 0.107
_refine_ls_abs_structure_details 'Flack H D (1983), Acta Cryst. A39, 876-881'
_refine_ls_abs_structure_Flack 0.031(10)
_refine_ls_extinction_method none
_refine_ls_goodness_of_fit_ref 1.042
_refine_ls_hydrogen_treatment mixed
_refine_ls_matrix_type full
_refine_ls_number_parameters 1048
_refine_ls_number_reflns 9706
_refine_ls_number_restraints 121
_refine_ls_restrained_S_all 1.065
_refine_ls_R_factor_all 0.0868
_refine_ls_R_factor_gt 0.0730
_refine_ls_shift/su_max 0.001
_refine_ls_shift/su_mean 0.000
_refine_ls_structure_factor_coef Fsqd
_refine_ls_weighting_details 'calc w=1/[\s^2^(Fo^2^)+(0.1682P)^2^+0.0000P] where P=(Fo^2^+2Fc^2^)/3'
_refine_ls_weighting_scheme calc
_refine_ls_wR_factor_gt 0.1995
_refine_ls_wR_factor_ref 0.2132
_reflns_number_gt 8206
_reflns_number_total 9706
_reflns_threshold_expression >2sigma(I)
_cod_data_source_file ic4027865_si_003.cif
_cod_data_source_block 2
_cod_depositor_comments
;
The following automatic conversions were performed:

'_symmetry_cell_setting' value 'Monoclinic' changed to 'monoclinic'
according to
/usr/data/users/saulius/crontab/automatic-downloads/current/ACS/lib/dictionaries/cif_core.dic
dictionary named 'cif_core.dic' version 2.4.2 from 2011-04-26.

Automatic conversion script
Id: cif_fix_values 2281 2013-09-26 08:29:07Z andrius 
;
_cod_original_sg_symbol_H-M C2
_cod_database_code 4337798

loop_
_symmetry_equiv_pos_as_xyz
'x, y, z'
'-x, y, -z'
'x+1/2, y+1/2, z'
'-x+1/2, y+1/2, -z'

loop_
_atom_site_label
_atom_site_type_symbol
_atom_site_fract_x
_atom_site_fract_y
_atom_site_fract_z
_atom_site_U_iso_or_equiv
_atom_site_adp_type
_atom_site_occupancy
_atom_site_symmetry_multiplicity
_atom_site_calc_flag
_atom_site_refinement_flags
_atom_site_disorder_assembly
_atom_site_disorder_group
Ag1 Ag 0.64530(3) 0.86785(5) 0.99342(3) 0.0662(3) Uani 1 1 d D . .
Ag2 Ag 0.66929(3) 0.72255(5) 1.05610(4) 0.0693(3) Uani 1 1 d D . .
N2 N 0.7001(3) 0.8678(5) 0.5689(4) 0.057(2) Uani 1 1 d . . .
N3 N 0.6868(3) 0.9993(5) 0.2448(4) 0.059(3) Uani 1 1 d . . .
N6 N 0.6256(4) 0.6278(6) 1.4753(4) 0.067(3) Uani 1 1 d . . .
N7 N 0.5687(3) 0.7738(5) 1.7445(4) 0.057(2) Uani 1 1 d . . .
B1 B 0.7570(5) 0.8850(8) 0.1178(6) 0.062(4) Uani 1 1 d D . .
F1 F 0.7790(3) 0.9212(6) 0.1669(4) 0.1131(15) Uani 1 1 d . . .
F2 F 0.7222(3) 0.9310(6) 0.0837(4) 0.1131(15) Uani 1 1 d D . .
F3 F 0.7807(3) 0.8704(6) 0.0825(4) 0.1131(15) Uani 1 1 d . . .
F4 F 0.7339(3) 0.8283(6) 0.1287(4) 0.1131(15) Uani 1 1 d . . .
B2 B 0.5621(5) 0.6865(9) 0.9265(5) 0.066(4) Uani 1 1 d . . .
F5 F 0.5825(3) 0.7463(4) 0.9171(3) 0.088(2) Uani 1 1 d . . .
F6 F 0.5283(3) 0.7051(5) 0.9486(4) 0.090(2) Uani 1 1 d . . .
F7 F 0.5940(3) 0.6455(6) 0.9717(4) 0.106(3) Uani 1 1 d . . .
F8 F 0.5449(3) 0.6474(5) 0.8776(3) 0.101(3) Uani 1 1 d . . .
N1 N 0.6734(2) 0.8679(5) 0.9233(2) 0.063(3) Uani 1 1 d G . .
C1 C 0.64383(17) 0.8662(6) 0.8649(3) 0.078(4) Uani 1 1 d G . .
H1 H 0.6131 0.8626 0.8574 0.094 Uiso 1 1 calc R . .
C2 C 0.6601(2) 0.8700(6) 0.8176(2) 0.073(3) Uani 1 1 d G . .
H2 H 0.6403 0.8689 0.7785 0.087 Uiso 1 1 calc R . .
C3 C 0.7060(2) 0.8754(5) 0.8288(2) 0.058(3) Uani 1 1 d G . .
C4 C 0.73556(18) 0.8771(5) 0.8872(3) 0.065(3) Uani 1 1 d G . .
H4 H 0.7662 0.8807 0.8947 0.078 Uiso 1 1 calc R . .
C5 C 0.7193(2) 0.8733(5) 0.9345(2) 0.060(3) Uani 1 1 d G . .
H5 H 0.7391 0.8744 0.9736 0.072 Uiso 1 1 calc R . .
C12 C 0.8208(5) 0.9874(9) 0.7496(7) 0.089(4) Uani 1 1 d U . .
C6 C 0.7231(3) 0.8877(5) 0.7766(2) 0.060(3) Uani 1 1 d G . .
C7 C 0.6987(2) 0.8632(4) 0.7199(3) 0.060(3) Uani 1 1 d G . .
H7 H 0.6720 0.8386 0.7135 0.073 Uiso 1 1 calc R . .
C8 C 0.7140(2) 0.8755(5) 0.6726(2) 0.058(3) Uani 1 1 d G . .
C9 C 0.7538(3) 0.9123(5) 0.6821(3) 0.064(3) Uani 1 1 d G . .
C10 C 0.7782(2) 0.9368(5) 0.7388(3) 0.077(4) Uani 1 1 d G . .
C11 C 0.7628(3) 0.9245(5) 0.7861(2) 0.069(4) Uani 1 1 d G . .
H11 H 0.7792 0.9409 0.8241 0.083 Uiso 1 1 calc R . .
C13 C 0.8041(7) 1.0540(11) 0.7107(9) 0.113(2) Uani 1 1 d . . .
H13A H 0.8288 1.0855 0.7156 0.170 Uiso 1 1 calc R . .
H13B H 0.7817 1.0774 0.7229 0.170 Uiso 1 1 calc R . .
H13C H 0.7913 1.0404 0.6696 0.170 Uiso 1 1 calc R . .
C14 C 0.8572(6) 0.9497(11) 0.7350(9) 0.113(2) Uani 1 1 d . . .
H14A H 0.8821 0.9810 0.7408 0.170 Uiso 1 1 calc R . .
H14B H 0.8461 0.9344 0.6941 0.170 Uiso 1 1 calc R . .
H14C H 0.8667 0.9093 0.7606 0.170 Uiso 1 1 calc R . .
C15 C 0.8408(6) 1.0124(11) 0.8154(8) 0.113(2) Uani 1 1 d U . .
H15A H 0.8659 1.0429 0.8198 0.170 Uiso 1 1 calc R . .
H15B H 0.8505 0.9721 0.8410 0.170 Uiso 1 1 calc R . .
H15C H 0.8183 1.0376 0.8260 0.170 Uiso 1 1 calc R . .
C16 C 0.6879(4) 0.8534(6) 0.6141(5) 0.052(3) Uani 1 1 d . . .
H16 H 0.6616 0.8280 0.6083 0.063 Uiso 1 1 calc R . .
C17 C 0.6736(2) 0.8546(4) 0.5085(2) 0.051(3) Uani 1 1 d G . .
C18 C 0.69427(19) 0.8645(4) 0.4661(3) 0.058(3) Uani 1 1 d G . .
C19 C 0.6695(2) 0.8584(4) 0.4058(2) 0.051(3) Uani 1 1 d G . .
C20 C 0.6241(2) 0.8424(4) 0.3878(2) 0.051(3) Uani 1 1 d G . .
C21 C 0.60337(19) 0.8325(5) 0.4301(3) 0.062(3) Uani 1 1 d G . .
C22 C 0.6281(2) 0.8386(4) 0.4905(3) 0.056(3) Uani 1 1 d G . .
H22 H 0.6143 0.8320 0.5188 0.067 Uiso 1 1 calc R . .
C23 C 0.5537(4) 0.8135(8) 0.4126(5) 0.073(4) Uani 1 1 d . . .
H23A H 0.5459 0.8081 0.4479 0.110 Uiso 1 1 calc R . .
H23B H 0.5481 0.7700 0.3906 0.110 Uiso 1 1 calc R . .
H23C H 0.5359 0.8505 0.3882 0.110 Uiso 1 1 calc R . .
C24 C 0.5943(4) 0.8403(7) 0.3205(5) 0.063(3) Uani 1 1 d . . .
H24A H 0.6127 0.8484 0.2964 0.095 Uiso 1 1 calc R . .
H24B H 0.5718 0.8764 0.3126 0.095 Uiso 1 1 calc R . .
H24C H 0.5802 0.7949 0.3111 0.095 Uiso 1 1 calc R . .
C25 C 0.7533(5) 0.9493(8) 0.5002(6) 0.077(4) Uani 1 1 d D . .
H25A H 0.7314 0.9722 0.5144 0.093 Uiso 1 1 calc R . .
H25B H 0.7820 0.9502 0.5323 0.093 Uiso 1 1 calc R . .
C26 C 0.7952(6) 0.9651(12) 0.4316(9) 0.138(8) Uani 1 1 d D . .
H26A H 0.7956 0.9919 0.3976 0.208 Uiso 1 1 calc R . .
H26B H 0.7919 0.9158 0.4215 0.208 Uiso 1 1 calc R . .
H26C H 0.8227 0.9724 0.4641 0.208 Uiso 1 1 calc R . .
C27 C 0.6927(2) 0.8692(4) 0.3606(3) 0.052(3) Uani 1 1 d G . .
C28 C 0.6814(2) 0.9284(3) 0.3239(3) 0.056(3) Uani 1 1 d G . .
C29 C 0.7002(3) 0.9382(3) 0.2796(3) 0.054(3) Uani 1 1 d G . .
C30 C 0.7303(2) 0.8888(4) 0.2719(3) 0.054(3) Uani 1 1 d G . .
H30 H 0.7429 0.8954 0.2422 0.065 Uiso 1 1 calc R . .
C31 C 0.7416(2) 0.8296(4) 0.3085(3) 0.056(3) Uani 1 1 d GD . .
C32 C 0.7227(2) 0.8198(3) 0.3529(3) 0.058(3) Uani 1 1 d GD . .
C33 C 0.7344(4) 0.7544(7) 0.3938(5) 0.074(4) Uani 1 1 d D . .
H33A H 0.7551 0.7251 0.3830 0.110 Uiso 1 1 calc R . .
H33B H 0.7075 0.7281 0.3893 0.110 Uiso 1 1 calc R . .
H33C H 0.7477 0.7692 0.4345 0.110 Uiso 1 1 calc R . .
C34 C 0.7748(5) 0.7771(8) 0.2979(6) 0.085(4) Uani 1 1 d D . .
H34A H 0.7795 0.7387 0.3256 0.127 Uiso 1 1 calc R . .
H34B H 0.8028 0.8005 0.3035 0.127 Uiso 1 1 calc R . .
H34C H 0.7629 0.7593 0.2579 0.127 Uiso 1 1 calc R . .
C35 C 0.6657(5) 1.0444(7) 0.3558(6) 0.081(4) Uani 1 1 d DU . .
H35A H 0.6938 1.0567 0.3504 0.098 Uiso 0.56(4) 1 calc PR A 1
H35B H 0.6438 1.0809 0.3377 0.098 Uiso 0.56(4) 1 calc PR A 1
H35C H 0.6940 1.0388 0.3881 0.098 Uiso 0.44(4) 1 calc PR A 2
H35D H 0.6704 1.0758 0.3263 0.098 Uiso 0.44(4) 1 calc PR A 2
C36 C 0.6327(7) 1.0384(12) 0.4299(8) 0.128(6) Uani 1 1 d DU . .
H36A H 0.6081 1.0386 0.3928 0.192 Uiso 0.56(4) 1 calc PR A 1
H36B H 0.6313 1.0800 0.4523 0.192 Uiso 0.56(4) 1 calc PR A 1
H36C H 0.6308 0.9971 0.4524 0.192 Uiso 0.56(4) 1 calc PR A 1
H36D H 0.6134 0.9978 0.4190 0.192 Uiso 0.44(4) 1 calc PR A 2
H36E H 0.6215 1.0703 0.4529 0.192 Uiso 0.44(4) 1 calc PR A 2
H36F H 0.6624 1.0235 0.4532 0.192 Uiso 0.44(4) 1 calc PR A 2
C37 C 0.7058(4) 1.0188(7) 0.2072(4) 0.055(3) Uani 1 1 d . . .
H37 H 0.7291 0.9915 0.2032 0.066 Uiso 1 1 calc R . .
C38 C 0.6922(3) 1.0818(3) 0.1711(3) 0.057(3) Uani 1 1 d G . .
C39 C 0.6566(3) 1.1237(4) 0.1725(4) 0.069(4) Uani 1 1 d G . .
C40 C 0.6468(3) 1.1862(4) 0.1399(4) 0.077(4) Uani 1 1 d G . .
C41 C 0.6726(3) 1.2067(3) 0.1059(4) 0.074(4) Uani 1 1 d G . .
H41 H 0.6661 1.2485 0.0841 0.088 Uiso 1 1 calc R . .
C42 C 0.7083(3) 1.1649(4) 0.1044(3) 0.061(3) Uani 1 1 d G . .
C43 C 0.7181(2) 1.1024(4) 0.1370(3) 0.050(3) Uani 1 1 d G . .
H43 H 0.7419 1.0744 0.1360 0.061 Uiso 1 1 calc R . .
C44 C 0.6068(6) 1.2359(10) 0.1450(8) 0.104(5) Uani 1 1 d . . .
C45 C 0.5631(6) 1.1939(11) 0.1224(8) 0.113(2) Uani 1 1 d . . .
H45A H 0.5574 1.1801 0.0817 0.170 Uiso 1 1 calc R . .
H45B H 0.5387 1.2227 0.1246 0.170 Uiso 1 1 calc R . .
H45C H 0.5655 1.1525 0.1466 0.170 Uiso 1 1 calc R . .
C46 C 0.6150(6) 1.2558(11) 0.2102(8) 0.113(2) Uani 1 1 d . . .
H46A H 0.6161 1.2137 0.2331 0.170 Uiso 1 1 calc R . .
H46B H 0.5911 1.2856 0.2124 0.170 Uiso 1 1 calc R . .
H46C H 0.6430 1.2806 0.2259 0.170 Uiso 1 1 calc R . .
C47 C 0.6033(6) 1.3007(11) 0.1098(9) 0.113(2) Uani 1 1 d . . .
H47A H 0.5979 1.2885 0.0688 0.170 Uiso 1 1 calc R . .
H47B H 0.6307 1.3270 0.1249 0.170 Uiso 1 1 calc R . .
H47C H 0.5789 1.3290 0.1125 0.170 Uiso 1 1 calc R . .
C48 C 0.7377(2) 1.1878(4) 0.0694(3) 0.059(3) Uani 1 1 d G . .
C49 C 0.7181(2) 1.2110(5) 0.0110(3) 0.073(4) Uani 1 1 d G . .
H49 H 0.6872 1.2167 -0.0051 0.088 Uiso 1 1 calc R . .
C50 C 0.7447(2) 1.2257(5) -0.0235(2) 0.065(3) Uani 1 1 d G . .
H50 H 0.7315 1.2412 -0.0626 0.078 Uiso 1 1 calc R . .
N4 N 0.7909(2) 1.2172(4) 0.0005(3) 0.059(2) Uani 1 1 d G . .
C51 C 0.8106(2) 1.1940(4) 0.0589(2) 0.063(3) Uani 1 1 d G . .
H51 H 0.8415 1.1883 0.0750 0.076 Uiso 1 1 calc R . .
C52 C 0.7840(2) 1.1793(4) 0.0934(2) 0.056(3) Uani 1 1 d G . .
H52 H 0.7971 1.1638 0.1325 0.067 Uiso 1 1 calc R . .
C64 C 0.5125(4) 0.5032(8) 1.2846(5) 0.072(4) Uani 1 1 d D . .
N5 N 0.6348(2) 0.7159(4) 1.1202(2) 0.061(3) Uani 1 1 d G . .
C53 C 0.6589(2) 0.7357(4) 1.1785(3) 0.064(3) Uani 1 1 d G . .
H53 H 0.6858 0.7603 1.1868 0.077 Uiso 1 1 calc R . .
C54 C 0.6430(2) 0.7188(4) 1.2244(2) 0.056(3) Uani 1 1 d G . .
H54 H 0.6591 0.7320 1.2634 0.067 Uiso 1 1 calc R . .
C55 C 0.6029(3) 0.6820(5) 1.2121(2) 0.058(3) Uani 1 1 d G . .
C56 C 0.5788(2) 0.6621(5) 1.1538(3) 0.071(4) Uani 1 1 d G . .
H56 H 0.5520 0.6375 1.1456 0.085 Uiso 1 1 calc R . .
C57 C 0.5948(2) 0.6791(4) 1.1079(2) 0.068(4) Uani 1 1 d G . .
H57 H 0.5786 0.6658 1.0689 0.082 Uiso 1 1 calc R . .
C65 C 0.4889(5) 0.4942(9) 1.2171(6) 0.091(5) Uani 1 1 d D . .
H65A H 0.5107 0.4829 1.1986 0.137 Uiso 1 1 calc R . .
H65B H 0.4739 0.5373 1.2005 0.137 Uiso 1 1 calc R . .
H65C H 0.4673 0.4566 1.2100 0.137 Uiso 1 1 calc R . .
C58 C 0.5893(3) 0.6514(4) 1.2639(2) 0.056(3) Uani 1 1 d G . .
C59 C 0.6134(2) 0.6702(4) 1.3224(3) 0.057(3) Uani 1 1 d G . .
H59 H 0.6351 0.7055 1.3301 0.068 Uiso 1 1 calc R . .
C60 C 0.6052(3) 0.6364(4) 1.3694(2) 0.065(3) Uani 1 1 d G . .
C61 C 0.5728(3) 0.5836(4) 1.3579(3) 0.068(3) Uani 1 1 d G . .
C62 C 0.5487(2) 0.5648(4) 1.2994(3) 0.062(3) Uani 1 1 d G . .
C63 C 0.5569(2) 0.5986(4) 1.2524(2) 0.061(3) Uani 1 1 d G . .
H63 H 0.5408 0.5860 1.2133 0.074 Uiso 1 1 calc R . .
C66 C 0.5347(5) 0.4362(9) 1.3113(8) 0.099(5) Uani 1 1 d . . .
H66A H 0.5574 0.4245 1.2946 0.148 Uiso 1 1 calc R . .
H66B H 0.5128 0.3990 1.3029 0.148 Uiso 1 1 calc R . .
H66C H 0.5482 0.4419 1.3537 0.148 Uiso 1 1 calc R . .
C67 C 0.4759(4) 0.5238(11) 1.3127(6) 0.099(6) Uani 1 1 d D . .
H67A H 0.4534 0.4875 1.3042 0.148 Uiso 1 1 calc R . .
H67B H 0.4622 0.5678 1.2960 0.148 Uiso 1 1 calc R . .
H67C H 0.4897 0.5287 1.3551 0.148 Uiso 1 1 calc R . .
C68 C 0.6310(4) 0.6549(7) 1.4306(5) 0.064(3) Uani 1 1 d . . .
H68 H 0.6530 0.6895 1.4368 0.077 Uiso 1 1 calc R . .
C69 C 0.6533(3) 0.6476(5) 1.5351(2) 0.061(3) Uani 1 1 d G . .
C70 C 0.6342(2) 0.6432(5) 1.5796(3) 0.062(3) Uani 1 1 d G . .
C71 C 0.6595(2) 0.6600(5) 1.6382(3) 0.057(3) Uani 1 1 d G . .
C72 C 0.7039(2) 0.6812(5) 1.6522(3) 0.059(3) Uani 1 1 d G . .
C73 C 0.7229(2) 0.6856(5) 1.6077(3) 0.071(4) Uani 1 1 d G . .
C74 C 0.6977(3) 0.6688(5) 1.5492(3) 0.069(4) Uani 1 1 d G . .
H74 H 0.7104 0.6717 1.5194 0.083 Uiso 1 1 calc R . .
C75 C 0.7713(4) 0.7099(9) 1.6221(7) 0.090(5) Uani 1 1 d . . .
H75A H 0.7787 0.7102 1.5862 0.134 Uiso 1 1 calc R . .
H75B H 0.7910 0.6781 1.6504 0.134 Uiso 1 1 calc R . .
H75C H 0.7746 0.7566 1.6387 0.134 Uiso 1 1 calc R . .
C76 C 0.7337(4) 0.6955(8) 1.7160(5) 0.074(4) Uani 1 1 d . . .
H76A H 0.7165 0.6905 1.7421 0.111 Uiso 1 1 calc R . .
H76B H 0.7453 0.7427 1.7190 0.111 Uiso 1 1 calc R . .
H76C H 0.7581 0.6624 1.7273 0.111 Uiso 1 1 calc R . .
C77 C 0.5838(5) 0.5534(8) 1.5825(6) 0.0897(17) Uani 1 1 d DU . .
H77A H 0.5550 0.5498 1.5883 0.108 Uiso 1 1 calc R . .
H77B H 0.6070 0.5440 1.6205 0.108 Uiso 1 1 calc R . .
C79 C 0.6380(2) 0.6567(4) 1.6861(3) 0.051(3) Uani 1 1 d G . .
C80 C 0.6116(2) 0.7129(3) 1.6919(3) 0.055(3) Uani 1 1 d G . .
C81 C 0.5940(2) 0.7134(3) 1.7381(3) 0.050(3) Uani 1 1 d G . .
C82 C 0.6030(2) 0.6576(4) 1.7785(2) 0.052(3) Uani 1 1 d G . .
H82 H 0.5912 0.6580 1.8093 0.063 Uiso 1 1 calc R . .
C83 C 0.6294(2) 0.6014(3) 1.7727(3) 0.051(3) Uani 1 1 d G . .
C84 C 0.6470(2) 0.6010(3) 1.7265(3) 0.052(3) Uani 1 1 d G . .
C85 C 0.6750(5) 0.5382(7) 1.7191(6) 0.069(3) Uani 1 1 d . . .
H85A H 0.6781 0.5047 1.7505 0.103 Uiso 1 1 calc R . .
H85B H 0.7041 0.5545 1.7208 0.103 Uiso 1 1 calc R . .
H85C H 0.6603 0.5160 1.6812 0.103 Uiso 1 1 calc R . .
C86 C 0.6369(4) 0.5395(7) 1.8178(5) 0.062(3) Uani 1 1 d . . .
H86A H 0.6555 0.5042 1.8089 0.093 Uiso 1 1 calc R . .
H86B H 0.6085 0.5190 1.8148 0.093 Uiso 1 1 calc R . .
H86C H 0.6514 0.5569 1.8576 0.093 Uiso 1 1 calc R . .
C87 C 0.5591(4) 0.7700(9) 1.6114(5) 0.0897(17) Uani 1 1 d DU . .
H87A H 0.5500 0.7236 1.5942 0.108 Uiso 1 1 calc R . .
H87B H 0.5384 0.7851 1.6310 0.108 Uiso 1 1 calc R . .
C88 C 0.5608(6) 0.8925(8) 1.5869(7) 0.107(4) Uani 1 1 d DU . .
H88A H 0.5416 0.9216 1.5556 0.161 Uiso 1 1 calc R . .
H88B H 0.5910 0.9099 1.5983 0.161 Uiso 1 1 calc R . .
H88C H 0.5508 0.8939 1.6207 0.161 Uiso 1 1 calc R . .
C89 C 0.5415(4) 0.7707(7) 1.7739(5) 0.059(3) Uani 1 1 d . . .
H89 H 0.5358 0.7273 1.7883 0.070 Uiso 1 1 calc R . .
C90 C 0.5193(2) 0.8343(3) 1.7850(3) 0.054(3) Uani 1 1 d G . .
C91 C 0.5231(2) 0.8990(4) 1.7595(3) 0.059(3) Uani 1 1 d G . .
C92 C 0.4998(3) 0.9574(3) 1.7692(3) 0.070(4) Uani 1 1 d GD . .
C93 C 0.4728(2) 0.9511(3) 1.8043(3) 0.053(3) Uani 1 1 d G . .
H93 H 0.4573 0.9902 1.8107 0.064 Uiso 1 1 calc R . .
C94 C 0.4691(2) 0.8864(3) 1.8298(3) 0.049(3) Uani 1 1 d G . .
C95 C 0.4923(2) 0.8279(3) 1.8201(3) 0.046(3) Uani 1 1 d G . .
H95 H 0.4898 0.7846 1.8372 0.055 Uiso 1 1 calc R . .
C96 C 0.5032(5) 1.0321(7) 1.7404(6) 0.080(4) Uani 1 1 d D . .
C97 C 0.4870(7) 1.0253(10) 1.6710(6) 0.110(6) Uani 1 1 d D . .
H97A H 0.4890 1.0706 1.6538 0.165 Uiso 1 1 calc R . .
H97B H 0.4564 1.0093 1.6567 0.165 Uiso 1 1 calc R . .
H97C H 0.5056 0.9920 1.6599 0.165 Uiso 1 1 calc R . .
C98 C 0.5537(5) 1.0536(9) 1.7647(9) 0.121(7) Uani 1 1 d D . .
H98A H 0.5574 1.0987 1.7485 0.181 Uiso 1 1 calc R . .
H98B H 0.5711 1.0188 1.7530 0.181 Uiso 1 1 calc R . .
H98C H 0.5636 1.0565 1.8074 0.181 Uiso 1 1 calc R . .
C99 C 0.4746(6) 1.0874(8) 1.7561(9) 0.109(6) Uani 1 1 d . . .
H99A H 0.4775 1.1316 1.7378 0.163 Uiso 1 1 calc R . .
H99B H 0.4843 1.0931 1.7986 0.163 Uiso 1 1 calc R . .
H99C H 0.4438 1.0726 1.7417 0.163 Uiso 1 1 calc R . .
C100 C 0.44128(19) 0.8812(4) 1.8702(2) 0.059(3) Uani 1 1 d G . .
C101 C 0.4562(2) 0.8395(4) 1.9212(3) 0.059(3) Uani 1 1 d G . .
H101 H 0.4832 0.8153 1.9305 0.071 Uiso 1 1 calc R . .
C102 C 0.4306(2) 0.8340(4) 1.9583(2) 0.059(3) Uani 1 1 d G . .
H102 H 0.4406 0.8061 1.9924 0.071 Uiso 1 1 calc R . .
N8 N 0.3902(2) 0.8702(4) 1.9444(2) 0.059(2) Uani 1 1 d G . .
C103 C 0.3753(2) 0.9119(4) 1.8934(3) 0.065(3) Uani 1 1 d G . .
H103 H 0.3483 0.9361 1.8841 0.078 Uiso 1 1 calc R . .
C104 C 0.4009(2) 0.9173(4) 1.8563(3) 0.065(3) Uani 1 1 d G . .
H104 H 0.3909 0.9452 1.8221 0.078 Uiso 1 1 calc R . .
O1 O 0.7692(3) 0.9230(6) 0.6379(4) 0.078(3) Uani 1 1 d . . .
O2 O 0.7399(3) 0.8757(5) 0.4848(3) 0.063(2) Uani 1 1 d . . .
O3 O 0.7569(4) 0.9885(7) 0.4496(5) 0.111(4) Uani 1 1 d D . .
O4 O 0.6495(3) 0.9742(4) 0.3282(3) 0.060(2) Uani 1 1 d . A .
O5 O 0.6720(7) 1.0375(10) 0.4189(6) 0.100(9) Uani 0.56(4) 1 d PDU A 1
O6 O 0.6318(3) 1.1018(5) 0.2065(4) 0.084(3) Uani 1 1 d . . .
O7 O 0.5664(3) 0.5488(6) 1.4035(4) 0.090(3) Uani 1 1 d D . .
C78 C 0.5494(3) 0.5064(10) 1.4915(5) 0.107 Uani 1 1 d DU . .
H78A H 0.5364 0.5522 1.4912 0.161 Uiso 1 1 calc R . .
H78B H 0.5282 0.4707 1.4925 0.161 Uiso 1 1 calc R . .
H78C H 0.5572 0.5006 1.4562 0.161 Uiso 1 1 calc R . .
O11 O 0.5593(3) 0.8197(6) 1.5657(4) 0.093 Uani 1 1 d DU . .
O8 O 0.5890(3) 0.6225(7) 1.5644(3) 0.092 Uani 1 1 d U . .
O9 O 0.5861(3) 0.5002(6) 1.5395(4) 0.093 Uani 1 1 d DU . .
O10 O 0.6043(2) 0.7677(5) 1.6533(3) 0.067 Uani 1 1 d DU . .
O5A O 0.6337(7) 1.0730(11) 0.3776(9) 0.094 Uani 0.44 1 d PDU A 2
O14 O 0.8299(10) 1.0081(18) 1.0177(14) 0.270 Uiso 1 1 d D . .
C109 C 0.8392(16) 1.0154(15) 0.9592(18) 0.276 Uiso 1 1 d D . .
C110 C 0.8417(6) 0.9362(10) 0.9483(8) 0.104 Uiso 1 1 d D . .
C111 C 0.8490(10) 0.8960(16) 1.0029(11) 0.188 Uiso 1 1 d D . .
C112 C 0.8636(10) 0.9517(16) 1.0522(13) 0.186 Uiso 1 1 d D . .
O15 O 0.6061(6) -0.0077(10) 0.9490(8) 0.163 Uiso 1 1 d D . .
C113 C 0.6267(10) 0.0555(15) 0.9849(14) 0.192 Uiso 1 1 d D . .
C114 C 0.5969(15) 0.091(3) 1.014(2) 0.324 Uiso 1 1 d D . .
C115 C 0.5505(12) 0.062(3) 0.975(2) 0.319 Uiso 1 1 d D . .
C116 C 0.5572(8) 0.0050(18) 0.9346(14) 0.177 Uiso 1 1 d D . .
O16 O 0.6188(19) 0.259(4) 0.875(2) 0.263 Uiso 0.50 1 d P . .
O17 O 0.639(2) 0.282(4) 0.465(3) 0.271 Uiso 0.50 1 d P . .
O12 O 0.5486(3) 0.9043(5) 1.7242(4) 0.070 Uani 1 1 d . . .
O13 O 0.7725(12) 0.651(2) 0.1812(13) 0.300 Uiso 1 1 d D . .
C105 C 0.7442(9) 0.6189(15) 0.1242(12) 0.152 Uiso 1 1 d D . .
C106 C 0.7694(12) 0.568(2) 0.0975(17) 0.226 Uiso 1 1 d D . .
C107 C 0.8156(12) 0.579(2) 0.1396(19) 0.263 Uiso 1 1 d D . .
C108 C 0.8150(13) 0.652(3) 0.1653(19) 0.287 Uiso 1 1 d D . .

loop_
_atom_site_aniso_label
_atom_site_aniso_U_11
_atom_site_aniso_U_22
_atom_site_aniso_U_33
_atom_site_aniso_U_23
_atom_site_aniso_U_13
_atom_site_aniso_U_12
Ag1 0.0844(7) 0.0841(6) 0.0493(5) -0.0044(4) 0.0477(4) -0.0083(5)
Ag2 0.0972(7) 0.0792(6) 0.0533(5) -0.0051(5) 0.0540(5) -0.0055(5)
N2 0.083(6) 0.061(5) 0.048(5) -0.006(5) 0.047(5) -0.003(5)
N3 0.082(7) 0.068(6) 0.039(5) 0.000(5) 0.036(5) -0.019(5)
N6 0.098(8) 0.078(7) 0.048(6) 0.016(5) 0.057(6) 0.025(6)
N7 0.058(6) 0.073(7) 0.056(5) 0.007(5) 0.038(5) 0.003(5)
B1 0.083(10) 0.065(9) 0.053(8) -0.014(7) 0.042(7) -0.003(8)
F1 0.131(4) 0.133(4) 0.098(3) -0.034(3) 0.069(3) -0.039(3)
F2 0.131(4) 0.133(4) 0.098(3) -0.034(3) 0.069(3) -0.039(3)
F3 0.131(4) 0.133(4) 0.098(3) -0.034(3) 0.069(3) -0.039(3)
F4 0.131(4) 0.133(4) 0.098(3) -0.034(3) 0.069(3) -0.039(3)
B2 0.091(11) 0.087(11) 0.016(6) -0.009(7) 0.014(7) 0.014(9)
F5 0.091(5) 0.087(6) 0.090(5) 0.006(4) 0.036(4) -0.021(4)
F6 0.084(5) 0.110(6) 0.092(5) -0.015(5) 0.051(4) -0.012(4)
F7 0.109(6) 0.124(7) 0.086(6) 0.011(5) 0.032(5) 0.010(6)
F8 0.153(7) 0.109(6) 0.056(4) -0.018(4) 0.055(5) -0.040(6)
N1 0.089(7) 0.069(6) 0.043(5) 0.010(5) 0.039(5) -0.015(6)
C1 0.077(8) 0.118(11) 0.053(7) -0.002(8) 0.041(6) -0.015(9)
C2 0.084(10) 0.097(9) 0.051(6) -0.009(8) 0.042(6) -0.009(8)
C3 0.073(8) 0.066(7) 0.056(7) -0.001(6) 0.049(6) -0.004(7)
C4 0.085(8) 0.081(8) 0.041(6) 0.011(7) 0.038(6) -0.011(7)
C5 0.062(8) 0.071(7) 0.055(6) 0.010(7) 0.030(5) -0.005(7)
C12 0.103(12) 0.092(10) 0.087(8) -0.013(8) 0.051(8) -0.033(9)
C6 0.078(8) 0.072(8) 0.044(6) -0.002(6) 0.038(6) -0.008(7)
C7 0.080(8) 0.060(7) 0.056(7) -0.008(6) 0.043(6) -0.016(6)
C8 0.079(8) 0.062(7) 0.044(6) -0.001(6) 0.036(6) -0.006(7)
C9 0.072(8) 0.092(9) 0.047(7) -0.012(6) 0.043(6) -0.027(7)
C10 0.106(11) 0.083(9) 0.064(8) -0.008(7) 0.058(8) -0.029(8)
C11 0.087(9) 0.086(9) 0.043(6) -0.003(6) 0.034(6) -0.026(8)
C13 0.123(6) 0.114(5) 0.124(5) 0.007(5) 0.070(5) -0.010(4)
C14 0.123(6) 0.114(5) 0.124(5) 0.007(5) 0.070(5) -0.010(4)
C15 0.123(6) 0.114(5) 0.124(5) 0.007(5) 0.070(5) -0.010(4)
C16 0.063(7) 0.058(7) 0.054(7) 0.006(5) 0.043(6) -0.005(5)
C17 0.079(9) 0.050(7) 0.045(6) 0.009(5) 0.048(6) -0.001(5)
C18 0.081(9) 0.052(6) 0.061(7) -0.002(6) 0.050(6) -0.006(6)
C19 0.072(8) 0.050(6) 0.047(6) -0.005(5) 0.043(6) 0.003(6)
C20 0.073(9) 0.054(6) 0.042(6) -0.003(5) 0.041(6) 0.005(5)
C21 0.077(9) 0.072(8) 0.061(8) 0.005(6) 0.055(7) 0.005(6)
C22 0.076(9) 0.056(7) 0.054(7) -0.002(6) 0.047(6) 0.002(6)
C23 0.075(9) 0.096(10) 0.063(7) 0.012(7) 0.042(7) -0.011(7)
C24 0.076(8) 0.078(8) 0.051(6) -0.008(6) 0.040(6) -0.017(6)
C25 0.083(9) 0.099(11) 0.070(8) 0.013(8) 0.051(7) -0.007(8)
C26 0.155(17) 0.19(2) 0.118(14) 0.005(14) 0.109(13) -0.059(16)
C27 0.075(7) 0.052(6) 0.043(5) 0.004(6) 0.040(5) 0.000(6)
C28 0.081(9) 0.056(7) 0.045(6) -0.009(6) 0.039(6) -0.012(6)
C29 0.077(8) 0.060(7) 0.035(6) 0.003(6) 0.034(6) -0.014(6)
C30 0.071(8) 0.078(9) 0.034(5) -0.002(6) 0.043(5) -0.009(6)
C31 0.068(8) 0.075(8) 0.036(6) -0.007(6) 0.034(6) -0.010(6)
C32 0.056(7) 0.079(8) 0.045(6) -0.007(6) 0.027(5) -0.002(6)
C33 0.075(9) 0.084(9) 0.074(8) 0.019(7) 0.042(7) 0.015(7)
C34 0.102(11) 0.107(11) 0.067(8) 0.016(8) 0.058(8) 0.030(9)
C35 0.126(11) 0.065(8) 0.077(8) -0.007(7) 0.064(8) 0.000(7)
C36 0.188(17) 0.133(14) 0.101(11) 0.030(11) 0.100(12) 0.033(13)
C37 0.064(8) 0.070(8) 0.036(6) -0.006(6) 0.023(6) -0.010(6)
C38 0.075(8) 0.059(7) 0.046(6) 0.002(6) 0.032(6) -0.007(6)
C39 0.083(9) 0.073(9) 0.076(8) 0.006(7) 0.059(7) -0.015(7)
C40 0.088(10) 0.069(8) 0.089(9) 0.020(8) 0.050(8) 0.008(7)
C41 0.096(10) 0.065(8) 0.079(8) 0.024(7) 0.054(8) 0.000(7)
C42 0.073(8) 0.066(8) 0.049(6) 0.004(6) 0.029(6) -0.009(7)
C43 0.057(7) 0.064(7) 0.039(5) 0.001(6) 0.027(5) -0.006(5)
C44 0.136(14) 0.095(12) 0.117(12) 0.041(10) 0.092(11) 0.025(10)
C45 0.123(6) 0.114(5) 0.124(5) 0.007(5) 0.070(5) -0.010(4)
C46 0.123(6) 0.114(5) 0.124(5) 0.007(5) 0.070(5) -0.010(4)
C47 0.123(6) 0.114(5) 0.124(5) 0.007(5) 0.070(5) -0.010(4)
C48 0.100(11) 0.052(6) 0.050(7) 0.010(6) 0.056(7) -0.002(6)
C49 0.084(9) 0.075(9) 0.084(9) 0.029(7) 0.058(7) 0.010(7)
C50 0.090(10) 0.060(7) 0.064(7) 0.016(7) 0.049(7) 0.013(7)
N4 0.084(7) 0.061(6) 0.050(5) 0.001(5) 0.047(5) 0.003(6)
C51 0.085(9) 0.050(6) 0.067(8) 0.005(6) 0.043(7) 0.009(6)
C52 0.068(9) 0.066(8) 0.049(6) 0.006(6) 0.038(6) -0.013(6)
C64 0.060(8) 0.086(9) 0.074(8) 0.012(7) 0.029(7) -0.004(7)
N5 0.092(7) 0.054(6) 0.057(6) -0.005(5) 0.050(5) -0.001(6)
C53 0.087(9) 0.070(8) 0.048(6) -0.011(6) 0.038(6) -0.009(7)
C54 0.075(8) 0.066(7) 0.040(6) -0.001(6) 0.037(5) -0.004(7)
C55 0.089(9) 0.061(7) 0.043(6) 0.005(6) 0.047(6) 0.007(7)
C56 0.106(10) 0.069(8) 0.050(7) 0.006(6) 0.042(7) -0.022(7)
C57 0.089(10) 0.074(8) 0.059(7) 0.023(7) 0.047(7) 0.000(7)
C65 0.119(13) 0.092(11) 0.078(9) 0.004(8) 0.051(9) -0.032(9)
C58 0.074(8) 0.061(7) 0.050(7) 0.011(6) 0.041(6) 0.009(6)
C59 0.065(8) 0.078(8) 0.038(6) -0.001(6) 0.030(6) -0.002(6)
C60 0.086(9) 0.070(8) 0.062(8) 0.010(7) 0.054(7) 0.008(7)
C61 0.073(9) 0.083(9) 0.067(8) 0.025(7) 0.047(7) 0.020(7)
C62 0.053(7) 0.094(9) 0.049(7) 0.028(7) 0.030(6) 0.010(7)
C63 0.064(8) 0.067(8) 0.058(7) 0.014(6) 0.026(6) 0.018(6)
C66 0.091(11) 0.097(12) 0.115(13) 0.046(10) 0.045(9) -0.001(9)
C67 0.043(8) 0.165(17) 0.089(10) 0.027(11) 0.021(7) -0.007(9)
C68 0.083(9) 0.079(8) 0.047(7) 0.002(6) 0.041(6) 0.013(7)
C69 0.077(9) 0.078(8) 0.049(7) 0.019(6) 0.046(6) 0.019(7)
C70 0.075(8) 0.083(9) 0.044(7) 0.001(6) 0.039(6) 0.003(7)
C71 0.056(8) 0.079(8) 0.050(7) 0.008(6) 0.035(6) 0.011(6)
C72 0.070(9) 0.073(8) 0.051(7) 0.018(6) 0.044(6) 0.016(6)
C73 0.076(10) 0.071(8) 0.081(9) 0.018(7) 0.044(8) 0.024(7)
C74 0.086(10) 0.072(8) 0.078(9) 0.015(7) 0.065(8) 0.021(7)
C75 0.075(10) 0.105(12) 0.117(11) 0.016(10) 0.070(8) 0.005(8)
C76 0.079(9) 0.083(9) 0.069(8) 0.016(7) 0.037(7) 0.005(7)
C77 0.081(3) 0.130(3) 0.073(3) 0.031(3) 0.045(3) 0.020(3)
C79 0.055(7) 0.078(8) 0.029(5) 0.006(6) 0.025(5) -0.001(6)
C80 0.072(8) 0.058(7) 0.046(6) 0.012(6) 0.035(6) 0.003(6)
C81 0.042(6) 0.072(8) 0.042(6) 0.002(6) 0.021(5) -0.001(6)
C82 0.063(8) 0.068(7) 0.035(6) -0.001(6) 0.029(5) -0.004(6)
C83 0.055(7) 0.068(7) 0.033(5) 0.007(5) 0.018(5) 0.003(6)
C84 0.062(7) 0.058(7) 0.046(6) -0.004(6) 0.031(5) 0.000(5)
C85 0.079(9) 0.072(8) 0.063(7) 0.006(7) 0.035(7) 0.008(7)
C86 0.071(8) 0.080(8) 0.049(6) 0.018(6) 0.038(6) 0.012(6)
C87 0.081(3) 0.130(3) 0.073(3) 0.031(3) 0.045(3) 0.020(3)
C88 0.118(8) 0.136(8) 0.093(7) 0.045(7) 0.069(6) 0.025(7)
C89 0.054(7) 0.080(8) 0.049(6) 0.013(6) 0.027(6) 0.005(6)
C90 0.047(7) 0.073(8) 0.054(7) 0.000(6) 0.035(6) 0.001(6)
C91 0.066(8) 0.075(8) 0.048(6) 0.009(6) 0.036(6) 0.000(6)
C92 0.067(8) 0.085(9) 0.070(8) 0.015(7) 0.040(7) -0.001(7)
C93 0.056(7) 0.063(7) 0.054(6) -0.004(6) 0.038(6) 0.001(5)
C94 0.054(7) 0.061(8) 0.041(5) -0.005(5) 0.029(5) -0.003(5)
C95 0.038(6) 0.063(7) 0.038(5) 0.001(5) 0.015(5) -0.005(5)
C96 0.107(12) 0.070(8) 0.088(9) 0.024(8) 0.063(9) 0.013(8)
C97 0.152(15) 0.111(13) 0.100(11) 0.038(10) 0.087(11) 0.011(11)
C98 0.140(16) 0.086(11) 0.184(18) -0.018(12) 0.117(15) -0.051(11)
C99 0.157(16) 0.068(9) 0.144(15) 0.029(10) 0.108(13) 0.006(10)
C100 0.059(7) 0.078(8) 0.055(7) -0.010(7) 0.038(6) -0.013(7)
C101 0.050(7) 0.089(8) 0.046(6) 0.012(6) 0.027(5) 0.004(6)
C102 0.053(8) 0.090(8) 0.040(6) 0.012(6) 0.022(5) 0.011(7)
N8 0.080(7) 0.064(6) 0.047(5) 0.008(6) 0.038(5) -0.005(6)
C103 0.087(9) 0.072(8) 0.051(7) -0.001(6) 0.044(6) 0.015(7)
C104 0.081(9) 0.071(8) 0.054(7) 0.008(6) 0.037(7) 0.033(7)
O1 0.085(6) 0.109(7) 0.064(5) 0.002(5) 0.054(5) -0.023(5)
O2 0.077(6) 0.069(5) 0.059(4) -0.009(4) 0.045(4) -0.016(4)
O3 0.121(9) 0.115(9) 0.105(8) 0.003(7) 0.048(7) -0.035(7)
O4 0.080(6) 0.052(5) 0.062(5) 0.007(4) 0.044(4) 0.003(4)
O5 0.153(18) 0.077(12) 0.075(12) -0.006(9) 0.045(11) 0.005(11)
O6 0.108(7) 0.082(6) 0.095(6) 0.014(5) 0.078(6) 0.001(5)
O7 0.093(7) 0.121(8) 0.075(6) 0.034(6) 0.053(5) -0.005(6)
C78 0.118 0.136 0.093 0.045 0.069 0.025
O11 0.094 0.133 0.071 0.038 0.053 0.031
O8 0.064 0.179 0.046 0.003 0.037 0.001
O9 0.094 0.133 0.071 0.038 0.053 0.031
O10 0.051 0.099 0.064 0.027 0.036 0.010
O5A 0.109 0.075 0.122 -0.017 0.072 0.010
O12 0.078 0.083 0.076 0.013 0.060 0.003

loop_
_atom_type_symbol
_atom_type_description
_atom_type_scat_dispersion_real
_atom_type_scat_dispersion_imag
_atom_type_scat_source
C C 0.0181 0.0091 'International Tables Vol C Tables 4.2.6.8 and 6.1.1.4'
H H 0.0000 0.0000 'International Tables Vol C Tables 4.2.6.8 and 6.1.1.4'
Ag Ag 0.1306 4.2820 'International Tables Vol C Tables 4.2.6.8 and 6.1.1.4'
B B 0.0090 0.0039 'International Tables Vol C Tables 4.2.6.8 and 6.1.1.4'
F F 0.0727 0.0534 'International Tables Vol C Tables 4.2.6.8 and 6.1.1.4'
N N 0.0311 0.0180 'International Tables Vol C Tables 4.2.6.8 and 6.1.1.4'
O O 0.0492 0.0322 'International Tables Vol C Tables 4.2.6.8 and 6.1.1.4'

loop_
_geom_angle_atom_site_label_1
_geom_angle_atom_site_label_2
_geom_angle_atom_site_label_3
_geom_angle
_geom_angle_site_symmetry_1
_geom_angle_site_symmetry_3
N1 Ag1 N8 173.3(17) . 2_658
N1 Ag1 Ag2 106.1(2) . .
N8 Ag1 Ag2 78(3) 2_658 .
N4 Ag2 N5 172(3) 4_646 .
N4 Ag2 Ag1 81(3) 4_646 .
N5 Ag2 Ag1 107.0(2) . .
C16 N2 C17 124.5(9) . .
C37 N3 C29 121.7(10) . .
C68 N6 C69 121.6(12) . .
C89 N7 C81 121.7(10) . .
F1 B1 F3 114.9(12) . .
F1 B1 F4 113.0(11) . .
F3 B1 F4 114.1(12) . .
F1 B1 F2 105.2(11) . .
F3 B1 F2 105.0(11) . .
F4 B1 F2 103.1(11) . .
F8 B2 F5 113.4(10) . .
F8 B2 F6 109.4(12) . .
F5 B2 F6 108.8(12) . .
F8 B2 F7 109.5(13) . .
F5 B2 F7 108.8(12) . .
F6 B2 F7 106.8(10) . .
C1 N1 C5 120.0 . .
C1 N1 Ag1 117.6(3) . .
C5 N1 Ag1 122.3(3) . .
N1 C1 C2 120.0 . .
C3 C2 C1 120.0 . .
C2 C3 C4 120.0 . .
C2 C3 C6 119.3(5) . .
C4 C3 C6 120.3(5) . .
C5 C4 C3 120.0 . .
C4 C5 N1 120.0 . .
C14 C12 C13 112.6(14) . .
C14 C12 C15 107.3(14) . .
C13 C12 C15 107.2(15) . .
C14 C12 C10 110.7(13) . .
C13 C12 C10 106.9(13) . .
C15 C12 C10 112.1(11) . .
C7 C6 C11 120.0 . .
C7 C6 C3 120.4(5) . .
C11 C6 C3 119.6(5) . .
C6 C7 C8 120.0 . .
C9 C8 C7 120.0 . .
C9 C8 C16 120.1(6) . .
C7 C8 C16 119.8(6) . .
O1 C9 C8 120.6(6) . .
O1 C9 C10 119.4(6) . .
C8 C9 C10 120.0 . .
C11 C10 C9 120.0 . .
C11 C10 C12 118.6(7) . .
C9 C10 C12 121.0(7) . .
C10 C11 C6 120.0 . .
N2 C16 C8 121.0(10) . .
C18 C17 C22 120.0 . .
C18 C17 N2 116.7(5) . .
C22 C17 N2 123.0(5) . .
O2 C18 C19 120.7(5) . .
O2 C18 C17 119.2(5) . .
C19 C18 C17 120.0 . .
C20 C19 C18 120.0 . .
C20 C19 C27 120.9(5) . .
C18 C19 C27 119.1(5) . .
C19 C20 C21 120.0 . .
C19 C20 C24 121.6(6) . .
C21 C20 C24 118.2(6) . .
C20 C21 C22 120.0 . .
C20 C21 C23 121.9(6) . .
C22 C21 C23 118.1(6) . .
C21 C22 C17 120.0 . .
O3 C25 O2 112.0(11) . .
C28 C27 C32 120.0 . .
C28 C27 C19 118.3(5) . .
C32 C27 C19 121.6(5) . .
O4 C28 C29 119.5(5) . .
O4 C28 C27 120.3(5) . .
C29 C28 C27 120.0 . .
C28 C29 C30 120.0 . .
C28 C29 N3 115.9(6) . .
C30 C29 N3 124.1(6) . .
C31 C30 C29 120.0 . .
C32 C31 C30 120.0 . .
C32 C31 C34 122.4(6) . .
C30 C31 C34 117.6(6) . .
C31 C32 C27 120.0 . .
C31 C32 C33 121.0(6) . .
C27 C32 C33 119.0(6) . .
O5A C35 O5 60.8(13) . .
O5A C35 O4 108.9(14) . .
O5 C35 O4 106.3(12) . .
O5 C36 O5A 62.7(13) . .
N3 C37 C38 122.2(11) . .
C39 C38 C43 120.0 . .
C39 C38 C37 122.3(6) . .
C43 C38 C37 117.5(6) . .
O6 C39 C38 118.4(6) . .
O6 C39 C40 121.6(6) . .
C38 C39 C40 120.0 . .
C41 C40 C39 120.0 . .
C41 C40 C44 120.9(7) . .
C39 C40 C44 119.1(7) . .
C40 C41 C42 120.0 . .
C43 C42 C41 120.0 . .
C43 C42 C48 119.3(5) . .
C41 C42 C48 120.6(5) . .
C42 C43 C38 120.0 . .
C47 C44 C45 110.4(16) . .
C47 C44 C46 109.2(16) . .
C45 C44 C46 107.9(13) . .
C47 C44 C40 110.7(12) . .
C45 C44 C40 108.1(14) . .
C46 C44 C40 110.5(13) . .
C49 C48 C52 120.0 . .
C49 C48 C42 119.5(5) . .
C52 C48 C42 120.2(4) . .
C50 C49 C48 120.0 . .
C49 C50 N4 120.0 . .
C51 N4 C50 120.0 . .
C51 N4 Ag2 119.2(2) . 4_656
C50 N4 Ag2 120.0(3) . 4_656
C52 C51 N4 120.0 . .
C51 C52 C48 120.0 . .
C66 C64 C65 110.2(13) . .
C66 C64 C67 109.8(12) . .
C65 C64 C67 107.8(10) . .
C66 C64 C62 109.2(10) . .
C65 C64 C62 112.0(10) . .
C67 C64 C62 107.8(11) . .
C53 N5 C57 120.0 . .
C53 N5 Ag2 116.8(3) . .
C57 N5 Ag2 121.6(3) . .
N5 C53 C54 120.0 . .
C55 C54 C53 120.0 . .
C56 C55 C54 120.0 . .
C56 C55 C58 119.1(5) . .
C54 C55 C58 119.9(5) . .
C55 C56 C57 120.0 . .
C56 C57 N5 120.0 . .
C59 C58 C63 120.0 . .
C59 C58 C55 119.7(5) . .
C63 C58 C55 119.8(5) . .
C58 C59 C60 120.0 . .
C61 C60 C59 120.0 . .
C61 C60 C68 119.9(7) . .
C59 C60 C68 120.1(7) . .
O7 C61 C60 119.7(7) . .
O7 C61 C62 120.2(7) . .
C60 C61 C62 120.0 . .
C63 C62 C61 120.0 . .
C63 C62 C64 118.6(6) . .
C61 C62 C64 121.4(6) . .
C62 C63 C58 120.0 . .
N6 C68 C60 124.5(13) . .
C70 C69 C74 120.0 . .
C70 C69 N6 117.4(6) . .
C74 C69 N6 122.6(6) . .
C69 C70 C71 120.0 . .
C69 C70 O8 119.2(5) . .
C71 C70 O8 120.8(5) . .
C70 C71 C72 120.0 . .
C70 C71 C79 119.6(5) . .
C72 C71 C79 120.4(5) . .
C73 C72 C71 120.0 . .
C73 C72 C76 117.9(7) . .
C71 C72 C76 122.0(7) . .
C72 C73 C74 120.0 . .
C72 C73 C75 120.8(7) . .
C74 C73 C75 119.2(7) . .
C73 C74 C69 120.0 . .
O8 C77 O9 112.9(10) . .
C80 C79 C84 120.0 . .
C80 C79 C71 118.9(5) . .
C84 C79 C71 120.9(5) . .
O10 C80 C81 120.7(5) . .
O10 C80 C79 119.3(5) . .
C81 C80 C79 120.0 . .
C80 C81 C82 120.0 . .
C80 C81 N7 118.5(5) . .
C82 C81 N7 121.4(5) . .
C83 C82 C81 120.0 . .
C84 C83 C82 120.0 . .
C84 C83 C86 122.3(6) . .
C82 C83 C86 117.7(6) . .
C83 C84 C79 120.0 . .
C83 C84 C85 120.0(6) . .
C79 C84 C85 119.9(6) . .
O11 C87 O10 106.5(9) . .
N7 C89 C90 120.9(11) . .
C91 C90 C95 120.0 . .
C91 C90 C89 121.9(6) . .
C95 C90 C89 118.0(6) . .
O12 C91 C92 120.4(6) . .
O12 C91 C90 119.6(6) . .
C92 C91 C90 120.0 . .
C91 C92 C93 120.0 . .
C91 C92 C96 121.2(6) . .
C93 C92 C96 118.8(6) . .
C94 C93 C92 120.0 . .
C93 C94 C95 120.0 . .
C93 C94 C100 119.3(5) . .
C95 C94 C100 120.6(5) . .
C94 C95 C90 120.0 . .
C99 C96 C98 110.7(14) . .
C99 C96 C97 107.9(13) . .
C98 C96 C97 110.0(13) . .
C99 C96 C92 112.0(10) . .
C98 C96 C92 106.5(10) . .
C97 C96 C92 109.7(11) . .
C101 C100 C104 120.0 . .
C101 C100 C94 119.7(5) . .
C104 C100 C94 120.3(5) . .
C102 C101 C100 120.0 . .
C101 C102 N8 120.0 . .
C102 N8 C103 120.0 . .
C102 N8 Ag1 118.8(3) . 2_658
C103 N8 Ag1 120.9(3) . 2_658
C104 C103 N8 120.0 . .
C103 C104 C100 120.0 . .
C18 O2 C25 114.3(9) . .
C25 O3 C26 112.9(13) . .
C28 O4 C35 116.5(8) . .
C36 O5 C35 112.7(15) . .
C87 O11 C88 111.3(11) . .
C77 O8 C70 113.3(10) . .
C78 O9 C77 107.8(10) . .
C80 O10 C87 113.2(8) . .
C35 O5A C36 112.5(15) . .
C109 O14 C112 104(3) . .
O14 C109 C110 96(2) . .
C111 C110 C109 111(2) . .
C110 C111 C112 104(2) . .
C111 C112 O14 95(2) . .
C113 O15 C116 103(2) . .
O15 C113 C114 114(2) . .
C113 C114 C115 100.5(17) . .
C116 C115 C114 109(2) . .
O15 C116 C115 109(2) . .
C105 O13 C108 95(3) . .
O13 C105 C106 114(3) . .
C107 C106 C105 100(2) . .
C106 C107 C108 104.4(18) . .
C107 C108 O13 103(3) . .

loop_
_geom_bond_atom_site_label_1
_geom_bond_atom_site_label_2
_geom_bond_distance
_geom_bond_site_symmetry_2
Ag1 N1 2.143(4) .
Ag1 N8 2.143(16) 2_658
Ag1 Ag2 3.0976(13) .
Ag2 N4 2.14(2) 4_646
Ag2 N5 2.162(4) .
N2 C16 1.291(13) .
N2 C17 1.420(10) .
N3 C37 1.292(14) .
N3 C29 1.402(11) .
N6 C68 1.244(14) .
N6 C69 1.445(12) .
N7 C89 1.282(14) .
N7 C81 1.435(11) .
B1 F1 1.332(16) .
B1 F3 1.332(16) .
B1 F4 1.372(17) .
B1 F2 1.423(14) .
B2 F8 1.330(16) .
B2 F5 1.359(19) .
B2 F6 1.392(17) .
B2 F7 1.430(17) .
N1 C1 1.3900 .
N1 C5 1.3900 .
C1 C2 1.3900 .
C2 C3 1.3900 .
C3 C4 1.3900 .
C3 C6 1.532(6) .
C4 C5 1.3900 .
C12 C14 1.49(2) .
C12 C13 1.55(3) .
C12 C15 1.55(2) .
C12 C10 1.602(15) .
C6 C7 1.3900 .
C6 C11 1.3900 .
C7 C8 1.3900 .
C8 C9 1.3900 .
C8 C16 1.422(12) .
C9 O1 1.318(8) .
C9 C10 1.3900 .
C10 C11 1.3900 .
C17 C18 1.3900 .
C17 C22 1.3900 .
C18 O2 1.376(9) .
C18 C19 1.3900 .
C19 C20 1.3900 .
C19 C27 1.509(6) .
C20 C21 1.3900 .
C20 C24 1.560(12) .
C21 C22 1.3900 .
C21 C23 1.528(13) .
C25 O3 1.453(14) .
C25 O2 1.467(17) .
C26 O3 1.484(16) .
C27 C28 1.3900 .
C27 C32 1.3900 .
C28 O4 1.361(9) .
C28 C29 1.3900 .
C29 C30 1.3900 .
C30 C31 1.3900 .
C31 C32 1.3900 .
C31 C34 1.530(12) .
C32 C33 1.541(11) .
C35 O5A 1.398(13) .
C35 O5 1.456(12) .
C35 O4 1.494(16) .
C36 O5 1.356(17) .
C36 O5A 1.418(14) .
C37 C38 1.448(13) .
C38 C39 1.3900 .
C38 C43 1.3900 .
C39 O6 1.369(10) .
C39 C40 1.3900 .
C40 C41 1.3900 .
C40 C44 1.616(17) .
C41 C42 1.3900 .
C42 C43 1.3900 .
C42 C48 1.510(7) .
C44 C47 1.47(3) .
C44 C45 1.53(3) .
C44 C46 1.53(2) .
C48 C49 1.3900 .
C48 C52 1.3900 .
C49 C50 1.3900 .
C50 N4 1.3900 .
N4 C51 1.3900 .
N4 Ag2 2.137(5) 4_656
C51 C52 1.3900 .
C64 C66 1.48(2) .
C64 C65 1.536(14) .
C64 C67 1.574(14) .
C64 C62 1.588(15) .
N5 C53 1.3900 .
N5 C57 1.3900 .
C53 C54 1.3900 .
C54 C55 1.3900 .
C55 C56 1.3900 .
C55 C58 1.550(6) .
C56 C57 1.3900 .
C58 C59 1.3900 .
C58 C63 1.3900 .
C59 C60 1.3900 .
C60 C61 1.3900 .
C60 C68 1.453(13) .
C61 O7 1.344(9) .
C61 C62 1.3900 .
C62 C63 1.3900 .
C69 C70 1.3900 .
C69 C74 1.3900 .
C70 C71 1.3900 .
C70 O8 1.408(11) .
C71 C72 1.3900 .
C71 C79 1.516(6) .
C72 C73 1.3900 .
C72 C76 1.518(14) .
C73 C74 1.3900 .
C73 C75 1.523(14) .
C77 O8 1.404(19) .
C77 O9 1.456(14) .
C79 C80 1.3900 .
C79 C84 1.3900 .
C80 O10 1.353(9) .
C80 C81 1.3900 .
C81 C82 1.3900 .
C82 C83 1.3900 .
C83 C84 1.3900 .
C83 C86 1.554(12) .
C84 C85 1.528(14) .
C87 O11 1.441(11) .
C87 O10 1.443(13) .
C88 O11 1.463(13) .
C89 C90 1.462(14) .
C90 C91 1.3900 .
C90 C95 1.3900 .
C91 O12 1.355(8) .
C91 C92 1.3900 .
C92 C93 1.3900 .
C92 C96 1.589(12) .
C93 C94 1.3900 .
C94 C95 1.3900 .
C94 C100 1.513(6) .
C96 C99 1.51(2) .
C96 C98 1.558(16) .
C96 C97 1.562(15) .
C100 C101 1.3900 .
C100 C104 1.3900 .
C101 C102 1.3900 .
C102 N8 1.3900 .
N8 C103 1.3900 .
N8 Ag1 2.143(4) 2_658
C103 C104 1.3900 .
C78 O9 1.331(12) .
O14 C109 1.52(2) .
O14 C112 1.534(19) .
C109 C110 1.53(2) .
C110 C111 1.457(18) .
C111 C112 1.529(19) .
O15 C113 1.486(19) .
O15 C116 1.490(18) .
C113 C114 1.51(2) .
C114 C115 1.55(2) .
C115 C116 1.51(2) .
O13 C105 1.476(19) .
O13 C108 1.52(2) .
C105 C106 1.52(2) .
C106 C107 1.48(2) .
C107 C108 1.51(2) .
